data_7203207
loop_
_publ_author_name
'Gale, Philip A.'
'Light, Mark E.'
'Quesada, Roberto'

_publ_section_title
;
 Tetrakis(thiourea)platinum(ii) oxocarbodianions salts as molecular
 building blocks for the synthesis of hydrogen bonded networks in the
 solid state
;
_journal_issue 2
_journal_name_full CrystEngComm
_journal_page_first 178
_journal_paper_doi 10.1039/b516238f
_journal_volume 8
_journal_year 2006
_chemical_formula_sum 'C16 H40 N8 O8 Pt S8'
_chemical_formula_weight 924.13
_chemical_name_systematic
;
?
;
_space_group_IT_number 18
_symmetry_cell_setting orthorhombic
_symmetry_space_group_name_Hall 'P 2 2ab'
_symmetry_space_group_name_H-M 'P 21 21 2'
_atom_sites_solution_hydrogens geom
_atom_sites_solution_primary direct
_atom_sites_solution_secondary difmap
_audit_creation_method SHELXL-97
_cell_angle_alpha 90.00
_cell_angle_beta 90.00
_cell_angle_gamma 90.00
_cell_formula_units_Z 2
_cell_length_a 16.3461(14)
_cell_length_b 10.1444(6)
_cell_length_c 11.1430(11)
_cell_measurement_reflns_used 2395
_cell_measurement_temperature 120(2)
_cell_measurement_theta_max 27.48
_cell_measurement_theta_min 2.91
_cell_volume 1847.7(3)
_computing_cell_refinement 'DENZO (Otwinowski & Minor, 1997) & COLLECT (Hooft, R.W.W., 1998)'
_computing_data_collection 'COLLECT (Hooft, R.W.W., 1998)'
_computing_data_reduction 'DENZO (Otwinowski & Minor, 1997) & COLLECT (Hooft, R.W.W., 1998)'
_computing_molecular_graphics 'CAMERON (Watkin, et al., 1993)'
_computing_publication_material 'WINGX (Farrugia, 1998)'
_computing_structure_refinement 'SHELXL-97 (Sheldrick, 1997)'
_computing_structure_solution 'SHELXS-97 (Sheldrick, 1997)'
_diffrn_ambient_temperature 120(2)
_diffrn_detector_area_resol_mean 9.091
_diffrn_measured_fraction_theta_full 0.993
_diffrn_measured_fraction_theta_max 0.993
_diffrn_measurement_device_type 'Bruker-Nonius CCD camera on \k-goniostat'
_diffrn_measurement_method '\f & \w scans to fill the asymmetric unit'
_diffrn_radiation_monochromator '10cm confocal mirrors'
_diffrn_radiation_source 'Bruker Nonius FR591 Rotating Anode'
_diffrn_radiation_type MoK\a
_diffrn_radiation_wavelength 0.71073
_diffrn_reflns_av_R_equivalents 0.0622
_diffrn_reflns_av_sigmaI/netI 0.0612
_diffrn_reflns_limit_h_max 19
_diffrn_reflns_limit_h_min -21
_diffrn_reflns_limit_k_max 13
_diffrn_reflns_limit_k_min -12
_diffrn_reflns_limit_l_max 14
_diffrn_reflns_limit_l_min -10
_diffrn_reflns_number 17029
_diffrn_reflns_theta_full 27.48
_diffrn_reflns_theta_max 27.48
_diffrn_reflns_theta_min 2.99
_diffrn_standards_number 0
_exptl_absorpt_coefficient_mu 4.295
_exptl_absorpt_correction_T_max 0.9190
_exptl_absorpt_correction_T_min 0.6733
_exptl_absorpt_correction_type multi-scan
_exptl_absorpt_process_details
;
SADABS V2.10 (Sheldrick, G.M., 2003)
;
_exptl_crystal_colour Yellow
_exptl_crystal_density_diffrn 1.661
_exptl_crystal_density_method 'not measured'
_exptl_crystal_description Slab
_exptl_crystal_F_000 924
_exptl_crystal_size_max 0.1
_exptl_crystal_size_mid 0.08
_exptl_crystal_size_min 0.02
_refine_diff_density_max 2.598
_refine_diff_density_min -1.101
_refine_diff_density_rms 0.170
_refine_ls_abs_structure_details 'Flack H D (1983), Acta Cryst. A39, 876-881'
_refine_ls_abs_structure_Flack 0.458(19)
_refine_ls_extinction_coef 0.0032(7)
_refine_ls_extinction_expression Fc^*^=kFc[1+0.001xFc^2^\l^3^/sin(2\q)]^-1/4^
_refine_ls_extinction_method SHELXL
_refine_ls_goodness_of_fit_ref 0.931
_refine_ls_hydrogen_treatment constr
_refine_ls_matrix_type full
_refine_ls_number_parameters 194
_refine_ls_number_reflns 4206
_refine_ls_number_restraints 114
_refine_ls_restrained_S_all 0.936
_refine_ls_R_factor_all 0.0720
_refine_ls_R_factor_gt 0.0538
_refine_ls_shift/su_max 0.001
_refine_ls_shift/su_mean 0.000
_refine_ls_structure_factor_coef Fsqd
_refine_ls_weighting_details 'calc w=1/[\s^2^(Fo^2^)+(0.0813P)^2^+9.8254P] where P=(Fo^2^+2Fc^2^)/3'
_refine_ls_weighting_scheme calc
_refine_ls_wR_factor_gt 0.1317
_refine_ls_wR_factor_ref 0.1429
_reflns_number_gt 3509
_reflns_number_total 4206
_reflns_threshold_expression >2sigma(I)
_cod_data_source_file b516238f.txt
_cod_data_source_block 2005sot0432
_cod_depositor_comments
;
The following automatic conversions were performed:
'_symmetry_cell_setting' value 'Orthorhombic' changed to 'orthorhombic'
according to '/home/saulius/struct/CIF-dictionaries/cif_core.dic'
dictionary named 'cif_core.dic' version 2.4.1 from 2010-06-29.

Automatic conversion script
Id: cif_fix_enum 1527 2010-12-29 10:47:43Z saulius 
;
_cod_original_sg_symbol_H-M P21212
_cod_database_code 7203207

loop_
_symmetry_equiv_pos_as_xyz
'x, y, z'
'-x, -y, z'
'-x+1/2, y+1/2, -z'
'x+1/2, -y+1/2, -z'

loop_
_atom_site_label
_atom_site_type_symbol
_atom_site_fract_x
_atom_site_fract_y
_atom_site_fract_z
_atom_site_U_iso_or_equiv
_atom_site_adp_type
_atom_site_occupancy
_atom_site_symmetry_multiplicity
_atom_site_calc_flag
_atom_site_refinement_flags
_atom_site_disorder_assembly
_atom_site_disorder_group
Pt1 Pt 0.5000 0.0000 1.06114(4) 0.03540(18) Uani 1 2 d S . .
S1 S 0.39909(15) 0.0092(7) 0.9149(2) 0.0502(8) Uani 1 1 d . . .
S2 S 0.39918(14) 0.0107(7) 1.2071(2) 0.0502(8) Uani 1 1 d . . .
N2 N 0.4559(6) 0.2533(9) 0.8799(7) 0.044(2) Uani 1 1 d U . .
H2A H 0.4577 0.3289 0.8413 0.053 Uiso 1 1 calc R . .
H2B H 0.4858 0.2416 0.9448 0.053 Uiso 1 1 calc R . .
N1 N 0.3630(6) 0.1750(11) 0.7425(8) 0.052(2) Uani 1 1 d U . .
H1A H 0.3650 0.2507 0.7042 0.063 Uiso 1 1 calc R . .
H1B H 0.3312 0.1113 0.7161 0.063 Uiso 1 1 calc R . .
N3 N 0.4605(6) 0.2504(10) 1.2495(8) 0.052(2) Uani 1 1 d U . .
H3A H 0.4605 0.3267 1.2869 0.063 Uiso 1 1 calc R . .
H3B H 0.4936 0.2372 1.1884 0.063 Uiso 1 1 calc R . .
C1 C 0.4080(6) 0.1568(11) 0.8404(8) 0.042(2) Uani 1 1 d U . .
C2 C 0.4119(6) 0.1576(10) 1.2843(10) 0.044(2) Uani 1 1 d U . .
O1 O 0.5000 0.5000 0.3603(7) 0.066(3) Uani 1 2 d SU . .
O3 O 0.5000 0.5000 0.7700(7) 0.066(3) Uani 1 2 d SU . .
C5 C 0.5000 0.5000 0.6577(12) 0.062(4) Uani 1 2 d SU . .
O2 O 0.3882(6) 0.3632(9) 0.5644(8) 0.065(2) Uani 1 1 d U . .
N4 N 0.3609(7) 0.1756(9) 1.3775(10) 0.061(3) Uani 1 1 d U . .
H4A H 0.3602 0.2515 1.4157 0.073 Uiso 1 1 calc R . .
H4B H 0.3281 0.1115 1.4002 0.073 Uiso 1 1 calc R . .
C4 C 0.4502(10) 0.4390(11) 0.5625(11) 0.064(3) Uani 1 1 d U . .
C3 C 0.5000 0.5000 0.4727(10) 0.051(3) Uani 1 2 d SU . .
S3 S 0.3346(2) 0.6637(4) 0.0607(4) 0.0769(10) Uani 1 1 d D . .
O4 O 0.4221(5) 0.7069(9) 0.0616(8) 0.074(3) Uani 1 1 d DU . .
C6 C 0.3145(9) 0.6274(19) -0.0865(13) 0.099(5) Uani 1 1 d DU . .
H6A H 0.3189 0.7078 -0.1349 0.149 Uiso 1 1 calc R . .
H6B H 0.2590 0.5916 -0.0934 0.149 Uiso 1 1 calc R . .
H6C H 0.3540 0.5620 -0.1154 0.149 Uiso 1 1 calc R . .
C7 C 0.3375(7) 0.5027(14) 0.1159(14) 0.087(4) Uani 1 1 d DU . .
H7A H 0.3795 0.4524 0.0729 0.131 Uiso 1 1 calc R . .
H7B H 0.2841 0.4608 0.1042 0.131 Uiso 1 1 calc R . .
H7C H 0.3507 0.5044 0.2017 0.131 Uiso 1 1 calc R . .
S4 S 0.1695(5) 0.3444(6) 0.4130(6) 0.151(3) Uani 1 1 d D . .
O5 O 0.1913(6) 0.4867(10) 0.4321(9) 0.105(4) Uani 1 1 d DU . .
C8 C 0.0660(11) 0.346(2) 0.397(2) 0.164(10) Uani 1 1 d DU . .
H8A H 0.0418 0.4018 0.4594 0.246 Uiso 1 1 calc R . .
H8B H 0.0449 0.2557 0.4054 0.246 Uiso 1 1 calc R . .
H8C H 0.0517 0.3802 0.3179 0.246 Uiso 1 1 calc R . .
C9 C 0.1743(9) 0.2646(14) 0.5517(12) 0.082(4) Uani 1 1 d DU . .
H9A H 0.2190 0.3021 0.5994 0.122 Uiso 1 1 calc R . .
H9B H 0.1842 0.1704 0.5391 0.122 Uiso 1 1 calc R . .
H9C H 0.1225 0.2767 0.5944 0.122 Uiso 1 1 calc R . .

loop_
_atom_site_aniso_label
_atom_site_aniso_U_11
_atom_site_aniso_U_22
_atom_site_aniso_U_33
_atom_site_aniso_U_23
_atom_site_aniso_U_13
_atom_site_aniso_U_12
Pt1 0.0382(2) 0.0305(2) 0.0375(2) 0.000 0.000 -0.0014(3)
S1 0.0503(12) 0.0520(19) 0.0484(13) 0.008(2) -0.0116(9) -0.019(2)
S2 0.0410(11) 0.057(2) 0.0522(14) -0.023(2) 0.0047(9) 0.0002(19)
N2 0.057(5) 0.047(5) 0.030(4) 0.008(4) 0.002(4) -0.005(4)
N1 0.052(5) 0.067(6) 0.037(4) -0.001(4) 0.000(4) -0.001(5)
N3 0.065(6) 0.048(5) 0.044(5) -0.016(4) -0.002(4) 0.008(4)
C1 0.046(5) 0.052(6) 0.029(5) -0.005(4) 0.006(4) 0.011(5)
C2 0.040(5) 0.042(5) 0.049(6) -0.004(5) 0.000(4) 0.015(4)
O1 0.131(9) 0.035(4) 0.033(4) 0.000 0.000 0.009(13)
O3 0.124(8) 0.045(5) 0.029(4) 0.000 0.000 0.007(13)
C5 0.106(10) 0.037(6) 0.044(7) 0.000 0.000 0.006(14)
O2 0.094(6) 0.061(5) 0.041(4) 0.002(4) -0.004(5) 0.020(5)
N4 0.074(7) 0.032(5) 0.075(7) -0.013(5) 0.017(6) 0.001(5)
C4 0.120(10) 0.037(5) 0.035(5) -0.003(5) -0.017(7) 0.038(6)
C3 0.089(9) 0.035(6) 0.030(5) 0.000 0.000 0.016(13)
S3 0.071(2) 0.065(2) 0.095(3) 0.010(2) 0.012(2) -0.0066(17)
O4 0.082(6) 0.086(6) 0.056(5) 0.003(5) 0.003(5) -0.043(5)
C6 0.083(10) 0.132(13) 0.084(10) 0.011(9) -0.015(8) -0.037(9)
C7 0.066(7) 0.069(7) 0.127(10) 0.030(10) -0.013(7) -0.030(9)
S4 0.215(7) 0.114(4) 0.124(5) 0.045(4) 0.061(5) 0.094(5)
O5 0.087(6) 0.112(8) 0.115(8) 0.071(9) -0.018(5) -0.004(7)
C8 0.180(17) 0.156(16) 0.156(16) 0.065(13) -0.030(14) -0.090(14)
C9 0.091(10) 0.077(9) 0.077(9) 0.015(8) 0.007(8) 0.010(7)

loop_
_atom_type_symbol
_atom_type_description
_atom_type_scat_dispersion_real
_atom_type_scat_dispersion_imag
_atom_type_scat_source
C C 0.0033 0.0016 'International Tables Vol C Tables 4.2.6.8 and 6.1.1.4'
H H 0.0000 0.0000 'International Tables Vol C Tables 4.2.6.8 and 6.1.1.4'
N N 0.0061 0.0033 'International Tables Vol C Tables 4.2.6.8 and 6.1.1.4'
S S 0.1246 0.1234 'International Tables Vol C Tables 4.2.6.8 and 6.1.1.4'
Pt Pt -1.7033 8.3905 'International Tables Vol C Tables 4.2.6.8 and 6.1.1.4'
O O 0.0106 0.0060 'International Tables Vol C Tables 4.2.6.8 and 6.1.1.4'

loop_
_geom_angle_atom_site_label_1
_geom_angle_atom_site_label_2
_geom_angle_atom_site_label_3
_geom_angle
_geom_angle_site_symmetry_1
_geom_angle_site_symmetry_3
_geom_angle_publ_flag
S2 Pt1 S2 90.90(13) 2_655 . ?
S2 Pt1 S1 89.15(9) 2_655 2_655 ?
S2 Pt1 S1 179.6(3) . 2_655 ?
S2 Pt1 S1 179.6(3) 2_655 . ?
S2 Pt1 S1 89.15(9) . . ?
S1 Pt1 S1 90.80(13) 2_655 . ?
C1 S1 Pt1 108.3(4) . . ?
C2 S2 Pt1 107.6(4) . . ?
N1 C1 N2 119.7(10) . . ?
N1 C1 S1 118.1(9) . . ?
N2 C1 S1 122.2(8) . . ?
N3 C2 N4 121.0(10) . . ?
N3 C2 S2 123.5(8) . . ?
N4 C2 S2 115.2(9) . . ?
O3 C5 C4 136.0(7) . 2_665 ?
O3 C5 C4 136.0(7) . . ?
C4 C5 C4 87.9(15) 2_665 . ?
O2 C4 C3 136.5(11) . . ?
O2 C4 C5 133.0(12) . . ?
C3 C4 C5 90.5(11) . . ?
O1 C3 C4 134.4(7) . 2_665 ?
O1 C3 C4 134.4(7) . . ?
C4 C3 C4 91.2(13) 2_665 . ?
O4 S3 C6 104.7(6) . . ?
O4 S3 C7 104.2(6) . . ?
C6 S3 C7 98.1(8) . . ?
O5 S4 C8 104.1(9) . . ?
O5 S4 C9 108.1(7) . . ?
C8 S4 C9 98.0(9) . . ?

loop_
_geom_bond_atom_site_label_1
_geom_bond_atom_site_label_2
_geom_bond_distance
_geom_bond_site_symmetry_2
_geom_bond_publ_flag
Pt1 S2 2.318(2) 2_655 ?
Pt1 S2 2.318(2) . ?
Pt1 S1 2.320(2) 2_655 ?
Pt1 S1 2.320(2) . ?
S1 C1 1.718(13) . ?
S2 C2 1.734(12) . ?
N2 C1 1.329(14) . ?
N1 C1 1.329(13) . ?
N3 C2 1.291(15) . ?
C2 N4 1.345(14) . ?
O1 C3 1.252(15) . ?
O3 C5 1.252(15) . ?
C5 C4 1.472(16) 2_665 ?
C5 C4 1.472(16) . ?
O2 C4 1.273(17) . ?
C4 C3 1.431(18) . ?
C3 C4 1.431(18) 2_665 ?
S3 O4 1.496(8) . ?
S3 C6 1.712(14) . ?
S3 C7 1.747(12) . ?
S4 O5 1.502(10) . ?
S4 C8 1.701(15) . ?
S4 C9 1.746(12) . ?

loop_
_geom_hbond_atom_site_label_D
_geom_hbond_atom_site_label_H
_geom_hbond_atom_site_label_A
_geom_hbond_distance_DH
_geom_hbond_distance_HA
_geom_hbond_distance_DA
_geom_hbond_angle_DHA
_geom_hbond_site_symmetry_A
N2 H2A O3 0.88 2.03 2.878(9) 161.4 .
N1 H1A O2 0.88 1.97 2.785(13) 153.9 .
N2 H2B O4 0.88 2.06 2.870(12) 153.0 2_666
N3 H3B O4 0.88 2.05 2.873(13) 154.6 2_666
N3 H3A O1 0.88 2.04 2.891(10) 161.3 1_556
N4 H4A O2 0.88 2.06 2.857(13) 150.3 1_556
N1 H1B O5 0.88 2.11 2.867(13) 143.5 3_546
N4 H4B O5 0.88 2.28 2.984(16) 137.0 3_547
